data_7235039
loop_
_publ_author_name
'Weifeng Zhang'
'Zupan Mao'
'Naihang Zheng'
'Jiabin Zou'
'Liping Wang'
'Congyuan Wei'
'Jianyao Huang'
'Dong Gao'
'Gui Yu'

_publ_section_title
;
 Highly planar cross-conjugated alternating polymers with multiple
 conformational locks: synthesis, characterization and their field-effect
 properties
;
_journal_name_full 'Journal of Materials Chemistry C'
_journal_page_first 9266
_journal_page_last 9275
_journal_paper_doi 10.1039/C6TC02891H
_journal_volume 4
_journal_year 2016
_chemical_formula_moiety 'C10 H4 Br2 O2 S2'
_chemical_formula_sum 'C10 H4 Br2 O2 S2'
_chemical_formula_weight 380.07
_space_group_crystal_system orthorhombic
_space_group_IT_number 19
_space_group_name_Hall 'P 2ac 2ab'
_space_group_name_H-M_alt 'P 21 21 21'
_atom_sites_solution_hydrogens geom
_cell_angle_alpha 90
_cell_angle_beta 90
_cell_angle_gamma 90
_cell_formula_units_Z 4
_cell_length_a 5.7908(6)
_cell_length_b 11.3325(13)
_cell_length_c 17.3880(19)
_cell_measurement_reflns_used 4291
_cell_measurement_temperature 173.1500
_cell_measurement_theta_max 27.4822
_cell_measurement_theta_min 2.1451
_cell_volume 1141.1(2)
_computing_cell_refinement 'CrystalClear (Rigaku Inc., 2007)'
_computing_data_collection 'CrystalClear (Rigaku Inc., 2007)'
_computing_data_reduction 'CrystalClear (Rigaku Inc., 2007)'
_computing_molecular_graphics 'Olex2 (Dolomanov et al., 2009)'
_computing_publication_material 'Olex2 (Dolomanov et al., 2009)'
_computing_structure_refinement 'SHELXL (Sheldrick, 2013)'
_computing_structure_solution
;
'SHELXS (Sheldrick, 2013)'
;
_diffrn_ambient_temperature 173.1500
_diffrn_detector_area_resol_mean 28.5714
_diffrn_measured_fraction_theta_full 0.993
_diffrn_measured_fraction_theta_max 0.992
_diffrn_measurement_device
;
Saturn724 (2x2 bin mode)
;
_diffrn_measurement_device_details
;
AFC10: Fixed Chi 2 circle
;
_diffrn_measurement_device_type 'Saturn724+ CCD'
_diffrn_measurement_method '\w scans at fixed \c = 45\%'
_diffrn_orient_matrix_type d*Trek
_diffrn_orient_matrix_UB_11 -0.0303
_diffrn_orient_matrix_UB_12 -0.1626
_diffrn_orient_matrix_UB_13 0.0495
_diffrn_orient_matrix_UB_21 0.0831
_diffrn_orient_matrix_UB_22 -0.0067
_diffrn_orient_matrix_UB_23 0.0290
_diffrn_orient_matrix_UB_31 -0.0165
_diffrn_orient_matrix_UB_32 0.0189
_diffrn_orient_matrix_UB_33 0.0518
_diffrn_radiation_detector CCD
_diffrn_radiation_monochromator 'Graphite Monochromator'
_diffrn_radiation_type MoK\a
_diffrn_radiation_wavelength 0.71073
_diffrn_reflns_av_R_equivalents 0.0264
_diffrn_reflns_av_unetI/netI 0.0372
_diffrn_reflns_Laue_measured_fraction_full 0.993
_diffrn_reflns_Laue_measured_fraction_max 0.992
_diffrn_reflns_limit_h_max 7
_diffrn_reflns_limit_h_min -7
_diffrn_reflns_limit_k_max 14
_diffrn_reflns_limit_k_min -12
_diffrn_reflns_limit_l_max 22
_diffrn_reflns_limit_l_min -12
_diffrn_reflns_number 4648
_diffrn_reflns_point_group_measured_fraction_full 0.983
_diffrn_reflns_point_group_measured_fraction_max 0.974
_diffrn_reflns_theta_full 26.000
_diffrn_reflns_theta_max 27.480
_diffrn_reflns_theta_min 3.596
_diffrn_source 'Sealed Tube'
_diffrn_source_current 30.0000
_diffrn_source_power 1.5000
_diffrn_source_voltage 50.0000
_exptl_absorpt_coefficient_mu 7.448
_exptl_absorpt_correction_T_max 1.0000
_exptl_absorpt_correction_T_min 0.3890
_exptl_absorpt_correction_type multi-scan
_exptl_absorpt_process_details 'CrystalClear (Rigaku Inc., 2007)'
_exptl_crystal_colour yellow
_exptl_crystal_colour_primary yellow
_exptl_crystal_density_diffrn 2.212
_exptl_crystal_description rod
_exptl_crystal_F_000 728
_exptl_crystal_recrystallization_method 'Re-crystallisation from solvent: DICHLOROMETHANE/METHANOL'
_exptl_crystal_size_max 0.69
_exptl_crystal_size_mid 0.18
_exptl_crystal_size_min 0.1
_refine_diff_density_max 0.319
_refine_diff_density_min -0.555
_refine_diff_density_rms 0.094
_refine_ls_abs_structure_details
;
 Flack x determined using 927 quotients [(I+)-(I-)]/[(I+)+(I-)]
 (Parsons and Flack (2004), Acta Cryst. A60, s61).
;
_refine_ls_abs_structure_Flack 0.023(9)
_refine_ls_extinction_coef .
_refine_ls_extinction_method none
_refine_ls_goodness_of_fit_ref 1.069
_refine_ls_hydrogen_treatment constr
_refine_ls_matrix_type full
_refine_ls_number_parameters 145
_refine_ls_number_reflns 2548
_refine_ls_number_restraints 0
_refine_ls_restrained_S_all 1.069
_refine_ls_R_factor_all 0.0297
_refine_ls_R_factor_gt 0.0277
_refine_ls_shift/su_max 0.002
_refine_ls_shift/su_mean 0.000
_refine_ls_structure_factor_coef Fsqd
_refine_ls_weighting_details 'w=1/[\s^2^(Fo^2^)+(0.0188P)^2^+0.7520P] where P=(Fo^2^+2Fc^2^)/3'
_refine_ls_weighting_scheme calc
_refine_ls_wR_factor_gt 0.0571
_refine_ls_wR_factor_ref 0.0582
_reflns_Friedel_coverage 0.672
_reflns_Friedel_fraction_full 0.969
_reflns_Friedel_fraction_max 0.948
_reflns_number_gt 2449
_reflns_number_total 2548
_reflns_threshold_expression 'I > 2\s(I)'
_cod_data_source_file J-Mater-Chem-C-2016-4-9266.cif
_cod_data_source_block sa3394
_cod_database_code 7235039
_shelx_space_group_comment
;
The symmetry employed for this shelxl refinement is uniquely defined
by the following loop, which should always be used as a source of
symmetry information in preference to the above space-group names.
They are only intended as comments.
;

loop_
_space_group_symop_operation_xyz
'x, y, z'
'-x+1/2, -y, z+1/2'
'-x, y+1/2, -z+1/2'
'x+1/2, -y+1/2, -z'

loop_
_atom_site_label
_atom_site_type_symbol
_atom_site_fract_x
_atom_site_fract_y
_atom_site_fract_z
_atom_site_U_iso_or_equiv
_atom_site_adp_type
_atom_site_occupancy
_atom_site_site_symmetry_order
_atom_site_calc_flag
_atom_site_refinement_flags_posn
_atom_site_refinement_flags_adp
_atom_site_refinement_flags_occupancy
_atom_site_disorder_assembly
_atom_site_disorder_group
Br1 Br 0.67021(9) 0.02452(4) 0.81236(3) 0.02711(13) Uani 1 1 d . . . . .
Br2 Br 1.28148(10) 0.72074(5) 0.34055(3) 0.03341(15) Uani 1 1 d . . . . .
S1 S 0.7627(2) 0.22072(10) 0.69184(6) 0.0216(2) Uani 1 1 d . . . . .
S2 S 1.1943(2) 0.51160(10) 0.45312(7) 0.0226(3) Uani 1 1 d . . . . .
O1 O 1.2303(6) 0.3011(3) 0.53411(19) 0.0264(8) Uani 1 1 d . . . . .
O2 O 0.7131(6) 0.4136(3) 0.60140(19) 0.0304(8) Uani 1 1 d . . . . .
C1 C 0.8586(9) 0.0961(4) 0.7379(2) 0.0232(10) Uani 1 1 d . . . . .
C2 C 1.0678(9) 0.0573(4) 0.7127(3) 0.0236(10) Uani 1 1 d . . . . .
H2 H 1.1435 -0.0090 0.7316 0.028 Uiso 1 1 calc R . . . .
C3 C 1.1540(8) 0.1307(4) 0.6545(3) 0.0227(10) Uani 1 1 d . . . . .
H3 H 1.2959 0.1183 0.6308 0.027 Uiso 1 1 calc R . . . .
C4 C 1.0114(8) 0.2219(4) 0.6357(2) 0.0192(9) Uani 1 1 d . . . . .
C5 C 1.0600(9) 0.3080(4) 0.5750(3) 0.0220(10) Uani 1 1 d . . . . .
C6 C 0.8891(8) 0.4110(4) 0.5633(3) 0.0212(10) Uani 1 1 d . . . . .
C7 C 0.9440(8) 0.5021(4) 0.5066(2) 0.0192(10) Uani 1 1 d . . . . .
C8 C 0.7984(9) 0.5940(4) 0.4911(3) 0.0250(10) Uani 1 1 d . . . . .
H8 H 0.6554 0.6030 0.5147 0.030 Uiso 1 1 calc R . . . .
C9 C 0.8843(9) 0.6732(5) 0.4365(3) 0.0267(11) Uani 1 1 d . . . . .
H9 H 0.8066 0.7401 0.4195 0.032 Uiso 1 1 calc R . . . .
C10 C 1.0973(9) 0.6392(4) 0.4115(3) 0.0251(11) Uani 1 1 d . . . . .

loop_
_atom_site_aniso_label
_atom_site_aniso_U_11
_atom_site_aniso_U_22
_atom_site_aniso_U_33
_atom_site_aniso_U_23
_atom_site_aniso_U_13
_atom_site_aniso_U_12
Br1 0.0282(3) 0.0279(2) 0.0253(2) 0.0054(2) 0.0054(2) -0.0009(2)
Br2 0.0411(3) 0.0291(3) 0.0300(2) 0.0065(2) 0.0117(2) -0.0008(3)
S1 0.0209(6) 0.0221(5) 0.0219(5) -0.0001(5) 0.0036(5) -0.0009(5)
S2 0.0225(6) 0.0221(6) 0.0233(5) 0.0014(4) 0.0047(5) 0.0001(5)
O1 0.0249(19) 0.0261(17) 0.0281(16) 0.0011(14) 0.0079(15) -0.0006(16)
O2 0.0246(19) 0.0302(18) 0.0363(18) 0.0047(16) 0.0159(17) 0.0045(17)
C1 0.026(3) 0.025(2) 0.018(2) 0.0000(19) -0.001(2) -0.003(2)
C2 0.022(2) 0.022(3) 0.027(2) -0.001(2) -0.005(2) 0.002(2)
C3 0.021(2) 0.025(2) 0.023(2) -0.0039(19) -0.002(2) -0.003(2)
C4 0.018(2) 0.023(2) 0.016(2) -0.0071(19) 0.0000(17) -0.001(2)
C5 0.021(2) 0.024(2) 0.021(2) -0.005(2) -0.0016(19) -0.004(2)
C6 0.021(3) 0.018(2) 0.025(2) -0.0065(19) 0.0004(19) -0.0015(19)
C7 0.021(2) 0.018(2) 0.019(2) -0.0025(18) 0.0019(18) -0.0034(19)
C8 0.019(3) 0.028(2) 0.028(2) 0.000(2) 0.004(2) 0.001(2)
C9 0.028(3) 0.024(3) 0.028(2) -0.002(2) -0.001(2) 0.002(2)
C10 0.031(3) 0.023(2) 0.021(2) -0.0002(19) 0.004(2) 0.000(2)

loop_
_atom_type_symbol
_atom_type_description
_atom_type_scat_dispersion_real
_atom_type_scat_dispersion_imag
_atom_type_scat_source
C C 0.0033 0.0016 'International Tables Vol C Tables 4.2.6.8 and 6.1.1.4'
H H 0.0000 0.0000 'International Tables Vol C Tables 4.2.6.8 and 6.1.1.4'
Br Br -0.2901 2.4595 'International Tables Vol C Tables 4.2.6.8 and 6.1.1.4'
O O 0.0106 0.0060 'International Tables Vol C Tables 4.2.6.8 and 6.1.1.4'
S S 0.1246 0.1234 'International Tables Vol C Tables 4.2.6.8 and 6.1.1.4'

loop_
_geom_angle_atom_site_label_1
_geom_angle_atom_site_label_2
_geom_angle_atom_site_label_3
_geom_angle
_geom_angle_site_symmetry_1
_geom_angle_site_symmetry_3
C1 S1 C4 90.0(2) . .
C10 S2 C7 90.3(2) . .
S1 C1 Br1 119.3(3) . .
C2 C1 Br1 126.9(4) . .
C2 C1 S1 113.8(4) . .
C1 C2 C3 111.0(5) . .
C4 C3 C2 114.1(5) . .
C3 C4 S1 111.1(4) . .
C3 C4 C5 124.2(4) . .
C5 C4 S1 124.7(4) . .
O1 C5 C4 122.2(5) . .
O1 C5 C6 119.4(4) . .
C4 C5 C6 118.4(4) . .
O2 C6 C5 119.0(4) . .
O2 C6 C7 122.2(4) . .
C7 C6 C5 118.9(4) . .
C6 C7 S2 126.1(4) . .
C8 C7 S2 111.4(4) . .
C8 C7 C6 122.5(4) . .
C7 C8 C9 113.8(5) . .
C10 C9 C8 110.9(5) . .
S2 C10 Br2 120.5(3) . .
C9 C10 Br2 125.8(4) . .
C9 C10 S2 113.6(4) . .

loop_
_geom_bond_atom_site_label_1
_geom_bond_atom_site_label_2
_geom_bond_distance
_geom_bond_site_symmetry_2
Br1 C1 1.877(5) .
Br2 C10 1.874(5) .
S1 C1 1.716(5) .
S1 C4 1.740(4) .
S2 C7 1.725(5) .
S2 C10 1.712(5) .
O1 C5 1.218(6) .
O2 C6 1.216(5) .
C1 C2 1.361(7) .
C2 C3 1.402(7) .
C3 C4 1.363(7) .
C4 C5 1.465(6) .
C5 C6 1.543(7) .
C6 C7 1.463(6) .
C7 C8 1.367(6) .
C8 C9 1.398(7) .
C9 C10 1.363(7) .

loop_
_geom_torsion_atom_site_label_1
_geom_torsion_atom_site_label_2
_geom_torsion_atom_site_label_3
_geom_torsion_atom_site_label_4
_geom_torsion
_geom_torsion_site_symmetry_1
_geom_torsion_site_symmetry_2
_geom_torsion_site_symmetry_3
_geom_torsion_site_symmetry_4
Br1 C1 C2 C3 177.6(3) . . . .
S1 C1 C2 C3 0.2(5) . . . .
S1 C4 C5 O1 -175.6(4) . . . .
S1 C4 C5 C6 4.8(6) . . . .
S2 C7 C8 C9 0.0(5) . . . .
O1 C5 C6 O2 176.0(4) . . . .
O1 C5 C6 C7 -3.9(6) . . . .
O2 C6 C7 S2 176.3(4) . . . .
O2 C6 C7 C8 -2.0(7) . . . .
C1 S1 C4 C3 -0.7(4) . . . .
C1 S1 C4 C5 178.2(4) . . . .
C1 C2 C3 C4 -0.7(6) . . . .
C2 C3 C4 S1 0.9(5) . . . .
C2 C3 C4 C5 -177.9(4) . . . .
C3 C4 C5 O1 3.1(7) . . . .
C3 C4 C5 C6 -176.5(4) . . . .
C4 S1 C1 Br1 -177.4(3) . . . .
C4 S1 C1 C2 0.3(4) . . . .
C4 C5 C6 O2 -4.4(6) . . . .
C4 C5 C6 C7 175.7(4) . . . .
C5 C6 C7 S2 -3.7(6) . . . .
C5 C6 C7 C8 177.9(4) . . . .
C6 C7 C8 C9 178.6(4) . . . .
C7 S2 C10 Br2 178.3(3) . . . .
C7 S2 C10 C9 -0.3(4) . . . .
C7 C8 C9 C10 -0.2(6) . . . .
C8 C9 C10 Br2 -178.2(4) . . . .
C8 C9 C10 S2 0.3(6) . . . .
C10 S2 C7 C6 -178.4(4) . . . .
C10 S2 C7 C8 0.2(4) . . . .
